data_7011524
loop_
_publ_author_name
'Batsanov, Andrei S.'
'Fox, Mark A.'
'Goeta, Andr\'es E.'
'Howard, Judith A. K.'
'Hughes, Andrew K.'
'Malget, John M.'

_publ_section_title
;
 A convenient cyanide-free &#x201C;one-pot&#x201D; synthesis of
 nido-Me3N-7-CB10H12 and nido-7-CB10H13&#x2212;
;
_journal_issue 13
_journal_name_full 'Journal of the Chemical Society, Dalton Transactions'
_journal_page_first 2624
_journal_paper_doi 10.1039/b200930g
_journal_year 2002
_chemical_formula_moiety 'C9 H29 B10 N'
_chemical_formula_sum 'C9 H29 B10 N'
_chemical_formula_weight 259.43
_chemical_name_common nido-CyMe~2~N-7-CB~10~H~12~
_space_group_IT_number 19
_symmetry_cell_setting orthorhombic
_symmetry_space_group_name_Hall 'P 2ac 2ab'
_symmetry_space_group_name_H-M 'P 21 21 21'
_atom_sites_solution_hydrogens geom
_atom_sites_solution_primary direct
_atom_sites_solution_secondary difmap
_audit_creation_method SHELXL-97
_cell_angle_alpha 90.00
_cell_angle_beta 90.00
_cell_angle_gamma 90.00
_cell_formula_units_Z 4
_cell_length_a 9.200(4)
_cell_length_b 11.114(4)
_cell_length_c 15.636(6)
_cell_measurement_reflns_used 711
_cell_measurement_temperature 120(2)
_cell_measurement_theta_max 19.1
_cell_measurement_theta_min 10.2
_cell_volume 1598.8(11)
_computing_cell_refinement 'Bruker SMART'
_computing_data_collection 'Bruker SMART'
_computing_data_reduction 'Bruker SAINT'
_computing_molecular_graphics 'Bruker SHELXTL'
_computing_publication_material 'Bruker SHELXTL'
_computing_structure_refinement 'SHELXL-97 (Sheldrick, 1997)'
_computing_structure_solution 'SHELXS-97 (Sheldrick, 1997)'
_diffrn_ambient_temperature 120(2)
_diffrn_detector_area_resol_mean 8
_diffrn_measured_fraction_theta_full 1.000
_diffrn_measured_fraction_theta_max 1.000
_diffrn_measurement_device_type 'SMART 1K CCD area detector'
_diffrn_measurement_method '\w scans'
_diffrn_radiation_monochromator graphite
_diffrn_radiation_source 'fine-focus sealed tube'
_diffrn_radiation_type MoK\a
_diffrn_radiation_wavelength 0.71073
_diffrn_reflns_av_R_equivalents 0.0949
_diffrn_reflns_av_sigmaI/netI 0.0436
_diffrn_reflns_limit_h_max 11
_diffrn_reflns_limit_h_min -11
_diffrn_reflns_limit_k_max 14
_diffrn_reflns_limit_k_min -14
_diffrn_reflns_limit_l_max 20
_diffrn_reflns_limit_l_min -20
_diffrn_reflns_number 16479
_diffrn_reflns_theta_full 27.48
_diffrn_reflns_theta_max 27.48
_diffrn_reflns_theta_min 2.25
_diffrn_standards_decay_% 0
_exptl_absorpt_coefficient_mu 0.052
_exptl_absorpt_correction_type none
_exptl_crystal_colour colourless
_exptl_crystal_density_diffrn 1.078
_exptl_crystal_density_meas ?
_exptl_crystal_density_method .
_exptl_crystal_description rhomb
_exptl_crystal_F_000 560
_exptl_crystal_size_max 0.44
_exptl_crystal_size_mid 0.10
_exptl_crystal_size_min 0.10
_refine_diff_density_max 0.300
_refine_diff_density_min -0.169
_refine_diff_density_rms 0.043
_refine_ls_abs_structure_details 'undeterminable, Friedel pairs merged, all \Df" set to 0'
_refine_ls_extinction_method none
_refine_ls_goodness_of_fit_ref 1.111
_refine_ls_hydrogen_treatment mixed
_refine_ls_matrix_type full
_refine_ls_number_parameters 235
_refine_ls_number_reflns 2105
_refine_ls_number_restraints 0
_refine_ls_restrained_S_all 1.111
_refine_ls_R_factor_all 0.0555
_refine_ls_R_factor_gt 0.0428
_refine_ls_shift/su_max 0.000
_refine_ls_shift/su_mean 0.000
_refine_ls_structure_factor_coef Fsqd
_refine_ls_weighting_details 'calc w=1/[\s^2^(Fo^2^)+(0.0637P)^2^+0.2203P] where P=(Fo^2^+2Fc^2^)/3'
_refine_ls_weighting_scheme calc
_refine_ls_wR_factor_gt 0.1045
_refine_ls_wR_factor_ref 0.1153
_reflns_Friedel_coverage 0.75
_reflns_number_gt 1818
_reflns_number_total 2105
_reflns_threshold_expression I>2\s(I)
_cod_data_source_file b200930g.txt
_cod_data_source_block 6b
_cod_original_cell_volume 1599(1)
_cod_database_code 7011524

loop_
_symmetry_equiv_pos_as_xyz
'x, y, z'
'-x+1/2, -y, z+1/2'
'-x, y+1/2, -z+1/2'
'x+1/2, -y+1/2, -z'

loop_
_atom_site_label
_atom_site_type_symbol
_atom_site_fract_x
_atom_site_fract_y
_atom_site_fract_z
_atom_site_U_iso_or_equiv
_atom_site_adp_type
_atom_site_occupancy
_atom_site_symmetry_multiplicity
_atom_site_calc_flag
_atom_site_refinement_flags
_atom_site_disorder_assembly
_atom_site_disorder_group
N12 N 0.41910(18) 0.39399(14) 0.62111(10) 0.0179(4) Uani 1 1 d . . .
C14 C 0.4059(2) 0.47849(17) 0.54169(12) 0.0176(4) Uani 1 1 d . . .
H14 H 0.4728 0.4467 0.4967 0.021 Uiso 1 1 d R . .
C15 C 0.4519(2) 0.60856(17) 0.56044(13) 0.0202(4) Uani 1 1 d . . .
H151 H 0.5505 0.6096 0.5858 0.026 Uiso 1 1 d R . .
H152 H 0.3837 0.6452 0.6019 0.026 Uiso 1 1 d R . .
C16 C 0.4519(2) 0.68096(19) 0.47672(14) 0.0244(5) Uani 1 1 d . . .
H161 H 0.5265 0.6478 0.4377 0.032 Uiso 1 1 d R . .
H162 H 0.4783 0.7654 0.4894 0.032 Uiso 1 1 d R . .
C17 C 0.3045(3) 0.6783(2) 0.43219(15) 0.0287(5) Uani 1 1 d . . .
H171 H 0.2326 0.7229 0.4670 0.037 Uiso 1 1 d R . .
H172 H 0.3123 0.7188 0.3760 0.037 Uiso 1 1 d R . .
C18 C 0.2522(3) 0.5490(2) 0.41936(14) 0.0285(5) Uani 1 1 d . . .
H181 H 0.3169 0.5079 0.3781 0.037 Uiso 1 1 d R . .
H182 H 0.1529 0.5499 0.3949 0.037 Uiso 1 1 d R . .
C19 C 0.2518(2) 0.4790(2) 0.50397(13) 0.0255(5) Uani 1 1 d . . .
H191 H 0.2191 0.3954 0.4938 0.033 Uiso 1 1 d R . .
H192 H 0.1835 0.5173 0.5446 0.033 Uiso 1 1 d R . .
C7 C 0.5731(2) 0.40359(17) 0.66063(12) 0.0164(4) Uani 1 1 d . . .
C13 C 0.3909(3) 0.26679(19) 0.59177(14) 0.0270(5) Uani 1 1 d . . .
H131 H 0.4073(17) 0.2128(8) 0.6379(8) 0.035(4) Uiso 1 1 d R . .
H132 H 0.4548(15) 0.2478(6) 0.5460(10) 0.035(4) Uiso 1 1 d R . .
H133 H 0.2930(16) 0.2597(4) 0.5729(10) 0.035(4) Uiso 1 1 d R . .
C20 C 0.3016(2) 0.4241(2) 0.68529(13) 0.0241(5) Uani 1 1 d . . .
H201 H 0.2083(13) 0.4074(12) 0.6610(5) 0.021(3) Uiso 1 1 d R . .
H202 H 0.3074(10) 0.5076(12) 0.6999(7) 0.021(3) Uiso 1 1 d R . .
H203 H 0.3149(9) 0.3765(11) 0.7356(8) 0.021(3) Uiso 1 1 d R . .
B1 B 0.7881(3) 0.2982(2) 0.75874(17) 0.0255(5) Uani 1 1 d . . .
H1 H 0.819(3) 0.221(2) 0.7944(16) 0.030(7) Uiso 1 1 d . . .
B2 B 0.6029(3) 0.3408(2) 0.75909(15) 0.0205(5) Uani 1 1 d . . .
H2 H 0.510(3) 0.297(2) 0.7919(14) 0.021(6) Uiso 1 1 d . . .
B3 B 0.6808(3) 0.2767(2) 0.66734(16) 0.0236(5) Uani 1 1 d . . .
H3 H 0.650(3) 0.195(2) 0.6416(15) 0.021(6) Uiso 1 1 d . . .
B4 B 0.8598(3) 0.3318(2) 0.65379(16) 0.0255(5) Uani 1 1 d . . .
H4 H 0.943(3) 0.275(2) 0.6248(16) 0.032(7) Uiso 1 1 d . . .
B5 B 0.8942(3) 0.4286(2) 0.74317(16) 0.0257(5) Uani 1 1 d . . .
H5 H 0.999(3) 0.441(3) 0.7718(17) 0.037(8) Uiso 1 1 d . . .
B6 B 0.7333(3) 0.4376(2) 0.80757(15) 0.0239(5) Uani 1 1 d . . .
H6 H 0.735(3) 0.451(2) 0.8763(15) 0.021(6) Uiso 1 1 d . . .
B8 B 0.7152(3) 0.4018(2) 0.59500(15) 0.0218(5) Uani 1 1 d . . .
H8 H 0.702(3) 0.388(2) 0.5267(15) 0.024(6) Uiso 1 1 d . . .
B9 B 0.8693(3) 0.4916(2) 0.64061(16) 0.0266(5) Uani 1 1 d . . .
H9 H 0.952(3) 0.532(3) 0.6050(17) 0.041(8) Uiso 1 1 d . . .
H111 H 0.763(3) 0.510(3) 0.6035(16) 0.033(7) Uiso 1 1 d . . .
B10 B 0.7884(3) 0.5601(2) 0.74062(16) 0.0255(5) Uani 1 1 d . . .
H10 H 0.823(3) 0.643(2) 0.7711(16) 0.029(7) Uiso 1 1 d . . .
H112 H 0.684(3) 0.586(2) 0.7017(16) 0.036(7) Uiso 1 1 d . . .
B11 B 0.5980(3) 0.5024(2) 0.73950(14) 0.0199(4) Uani 1 1 d . . .
H11 H 0.505(3) 0.550(2) 0.7686(15) 0.020(6) Uiso 1 1 d . . .

loop_
_atom_site_aniso_label
_atom_site_aniso_U_11
_atom_site_aniso_U_22
_atom_site_aniso_U_33
_atom_site_aniso_U_23
_atom_site_aniso_U_13
_atom_site_aniso_U_12
N12 0.0176(8) 0.0192(8) 0.0169(7) -0.0003(6) 0.0009(6) -0.0031(7)
C14 0.0171(9) 0.0196(9) 0.0161(8) 0.0014(7) -0.0008(7) -0.0008(8)
C15 0.0191(9) 0.0186(9) 0.0230(10) -0.0015(8) -0.0015(8) -0.0002(8)
C16 0.0236(10) 0.0211(9) 0.0285(11) 0.0063(8) -0.0026(9) -0.0001(8)
C17 0.0273(11) 0.0280(11) 0.0307(11) 0.0063(9) -0.0063(10) 0.0044(10)
C18 0.0256(11) 0.0353(12) 0.0245(11) 0.0050(9) -0.0076(9) -0.0029(9)
C19 0.0206(10) 0.0327(11) 0.0233(10) 0.0047(9) -0.0042(8) -0.0043(9)
C7 0.0159(9) 0.0160(8) 0.0173(8) 0.0006(7) -0.0010(7) 0.0012(7)
C13 0.0340(12) 0.0200(9) 0.0271(11) 0.0008(8) -0.0062(10) -0.0072(9)
C20 0.0172(10) 0.0353(11) 0.0197(9) 0.0027(9) 0.0031(8) -0.0010(9)
B1 0.0240(13) 0.0267(12) 0.0258(12) 0.0042(10) -0.0013(10) 0.0057(10)
B2 0.0226(11) 0.0194(10) 0.0195(10) 0.0037(9) -0.0001(9) 0.0010(9)
B3 0.0266(12) 0.0201(11) 0.0243(11) -0.0006(9) -0.0001(10) 0.0058(9)
B4 0.0219(12) 0.0295(12) 0.0252(12) 0.0018(10) 0.0037(10) 0.0083(10)
B5 0.0173(11) 0.0334(12) 0.0264(12) 0.0031(10) -0.0007(9) 0.0027(10)
B6 0.0220(12) 0.0295(12) 0.0204(11) -0.0005(10) -0.0023(9) 0.0022(10)
B8 0.0215(11) 0.0250(11) 0.0190(10) 0.0000(9) 0.0030(9) 0.0038(9)
B9 0.0188(11) 0.0322(13) 0.0287(12) 0.0048(10) 0.0014(10) 0.0007(10)
B10 0.0201(12) 0.0270(12) 0.0295(12) -0.0029(10) -0.0026(10) -0.0005(9)
B11 0.0191(11) 0.0203(10) 0.0201(10) -0.0009(9) 0.0002(9) 0.0002(9)

loop_
_atom_type_symbol
_atom_type_description
_atom_type_scat_dispersion_real
_atom_type_scat_dispersion_imag
_atom_type_scat_source
C C 0.0033 0.0000 'International Tables Vol C Tables 4.2.6.8 and 6.1.1.4'
H H 0.0000 0.0000 'International Tables Vol C Tables 4.2.6.8 and 6.1.1.4'
B B 0.0013 0.0000 'International Tables Vol C Tables 4.2.6.8 and 6.1.1.4'
N N 0.0061 0.0000 'International Tables Vol C Tables 4.2.6.8 and 6.1.1.4'

loop_
_geom_angle_atom_site_label_1
_geom_angle_atom_site_label_2
_geom_angle_atom_site_label_3
_geom_angle
_geom_angle_site_symmetry_1
_geom_angle_site_symmetry_3
_geom_angle_publ_flag
C13 N12 C20 106.63(16) . . ?
C13 N12 C7 110.07(16) . . ?
C20 N12 C7 111.95(15) . . ?
C13 N12 C14 107.96(14) . . ?
C20 N12 C14 109.79(15) . . ?
C7 N12 C14 110.30(14) . . ?
C15 C14 C19 108.94(16) . . ?
C15 C14 N12 113.15(15) . . ?
C19 C14 N12 112.32(15) . . ?
C15 C14 H14 107.3 . . ?
C19 C14 H14 107.5 . . ?
N12 C14 H14 107.4 . . ?
C14 C15 C16 109.30(16) . . ?
C14 C15 H151 109.9 . . ?
C16 C15 H151 109.6 . . ?
C14 C15 H152 109.7 . . ?
C16 C15 H152 110.0 . . ?
H151 C15 H152 108.2 . . ?
C17 C16 C15 112.28(18) . . ?
C17 C16 H161 109.1 . . ?
C15 C16 H161 109.3 . . ?
C17 C16 H162 109.1 . . ?
C15 C16 H162 109.1 . . ?
H161 C16 H162 107.8 . . ?
C16 C17 C18 110.99(18) . . ?
C16 C17 H171 109.5 . . ?
C18 C17 H171 109.4 . . ?
C16 C17 H172 109.4 . . ?
C18 C17 H172 109.5 . . ?
H171 C17 H172 108.1 . . ?
C17 C18 C19 111.35(18) . . ?
C17 C18 H181 109.3 . . ?
C19 C18 H181 109.2 . . ?
C17 C18 H182 109.4 . . ?
C19 C18 H182 109.6 . . ?
H181 C18 H182 108.0 . . ?
C18 C19 C14 109.32(18) . . ?
C18 C19 H191 109.7 . . ?
C14 C19 H191 109.8 . . ?
C18 C19 H192 109.7 . . ?
C14 C19 H192 109.9 . . ?
H191 C19 H192 108.3 . . ?
N12 C7 B8 118.16(15) . . ?
N12 C7 B11 117.77(15) . . ?
B8 C7 B11 110.91(15) . . ?
N12 C7 B2 118.46(15) . . ?
B8 C7 B2 115.14(16) . . ?
B11 C7 B2 65.24(13) . . ?
N12 C7 B3 119.51(15) . . ?
B8 C7 B3 64.95(14) . . ?
B11 C7 B3 114.47(16) . . ?
B2 C7 B3 61.38(13) . . ?
N12 C13 H131 109.5 . . ?
N12 C13 H132 109.3 . . ?
H131 C13 H132 109.5 . . ?
N12 C13 H133 109.6 . . ?
H131 C13 H133 109.5 . . ?
H132 C13 H133 109.5 . . ?
N12 C20 H201 109.5 . . ?
N12 C20 H202 109.5 . . ?
H201 C20 H202 109.5 . . ?
N12 C20 H203 109.4 . . ?
H201 C20 H203 109.5 . . ?
H202 C20 H203 109.4 . . ?
B3 B1 B5 108.10(18) . . ?
B3 B1 B2 59.78(14) . . ?
B5 B1 B2 108.24(17) . . ?
B3 B1 B6 107.78(17) . . ?
B5 B1 B6 60.40(15) . . ?
B2 B1 B6 59.86(13) . . ?
B3 B1 B4 59.56(15) . . ?
B5 B1 B4 60.21(14) . . ?
B2 B1 B4 107.40(17) . . ?
B6 B1 B4 108.03(18) . . ?
B3 B1 H1 117.9(14) . . ?
B5 B1 H1 126.0(15) . . ?
B2 B1 H1 118.4(15) . . ?
B6 B1 H1 123.4(13) . . ?
B4 B1 H1 122.9(14) . . ?
C7 B2 B3 59.72(13) . . ?
C7 B2 B1 105.08(16) . . ?
B3 B2 B1 59.66(14) . . ?
C7 B2 B6 104.14(16) . . ?
B3 B2 B6 108.53(18) . . ?
B1 B2 B6 60.92(15) . . ?
C7 B2 B11 56.18(11) . . ?
B3 B2 B11 105.83(16) . . ?
B1 B2 B11 106.69(17) . . ?
B6 B2 B11 59.53(13) . . ?
C7 B2 H2 118.0(12) . . ?
B3 B2 H2 121.1(12) . . ?
B1 B2 H2 129.0(12) . . ?
B6 B2 H2 125.9(12) . . ?
B11 B2 H2 119.1(12) . . ?
C7 B3 B1 105.15(16) . . ?
C7 B3 B2 58.90(12) . . ?
B1 B3 B2 60.56(14) . . ?
C7 B3 B4 104.12(16) . . ?
B1 B3 B4 61.75(15) . . ?
B2 B3 B4 109.74(18) . . ?
C7 B3 B8 55.80(12) . . ?
B1 B3 B8 107.75(18) . . ?
B2 B3 B8 105.59(16) . . ?
B4 B3 B8 59.98(14) . . ?
C7 B3 H3 122.5(13) . . ?
B1 B3 H3 126.2(13) . . ?
B2 B3 H3 124.3(13) . . ?
B4 B3 H3 120.8(13) . . ?
B8 B3 H3 118.6(13) . . ?
B3 B4 B9 113.74(18) . . ?
B3 B4 B5 106.18(17) . . ?
B9 B4 B5 59.02(15) . . ?
B3 B4 B8 61.42(14) . . ?
B9 B4 B8 63.06(15) . . ?
B5 B4 B8 105.65(17) . . ?
B3 B4 B1 58.68(14) . . ?
B9 B4 B1 109.10(18) . . ?
B5 B4 B1 58.70(14) . . ?
B8 B4 B1 106.51(17) . . ?
B3 B4 H4 120.3(14) . . ?
B9 B4 H4 119.3(14) . . ?
B5 B4 H4 123.2(14) . . ?
B8 B4 H4 123.8(14) . . ?
B1 B4 H4 121.1(14) . . ?
B10 B5 B1 112.36(18) . . ?
B10 B5 B9 65.00(15) . . ?
B1 B5 B9 112.32(18) . . ?
B10 B5 B4 112.60(18) . . ?
B1 B5 B4 61.09(15) . . ?
B9 B5 B4 60.46(14) . . ?
B10 B5 B6 60.60(14) . . ?
B1 B5 B6 60.77(15) . . ?
B9 B5 B6 112.42(17) . . ?
B4 B5 B6 109.01(18) . . ?
B10 B5 H5 114.0(15) . . ?
B1 B5 H5 122.8(15) . . ?
B9 B5 H5 116.5(15) . . ?
B4 B5 H5 123.9(15) . . ?
B6 B5 H5 120.2(15) . . ?
B2 B6 B11 61.38(13) . . ?
B2 B6 B10 113.64(17) . . ?
B11 B6 B10 62.80(14) . . ?
B2 B6 B5 106.47(17) . . ?
B11 B6 B5 105.21(16) . . ?
B10 B6 B5 58.70(14) . . ?
B2 B6 B1 59.21(14) . . ?
B11 B6 B1 106.80(17) . . ?
B10 B6 B1 109.12(18) . . ?
B5 B6 B1 58.83(14) . . ?
B2 B6 H6 120.9(13) . . ?
B11 B6 H6 123.3(13) . . ?
B10 B6 H6 118.3(13) . . ?
B5 B6 H6 123.3(13) . . ?
B1 B6 H6 122.0(13) . . ?
C7 B8 B4 105.77(16) . . ?
C7 B8 B3 59.26(13) . . ?
B4 B8 B3 58.60(14) . . ?
C7 B8 B9 110.69(16) . . ?
B4 B8 B9 58.37(14) . . ?
B3 B8 B9 107.56(16) . . ?
C7 B8 H8 121.4(13) . . ?
B4 B8 H8 121.6(13) . . ?
B3 B8 H8 118.8(13) . . ?
B9 B8 H8 122.4(13) . . ?
C7 B8 H111 101.2(12) . . ?
B4 B8 H111 95.6(13) . . ?
B3 B8 H111 135.1(12) . . ?
B9 B8 H111 37.3(13) . . ?
H8 B8 H111 106.0(17) . . ?
B5 B9 B4 60.53(15) . . ?
B5 B9 B8 103.43(17) . . ?
B4 B9 B8 58.57(14) . . ?
B5 B9 B10 57.30(14) . . ?
B4 B9 B10 106.56(17) . . ?
B8 B9 B10 103.36(16) . . ?
B5 B9 H9 124.2(16) . . ?
B4 B9 H9 121.7(16) . . ?
B8 B9 H9 125.2(15) . . ?
B10 B9 H9 123.6(15) . . ?
B5 B9 H111 129.6(14) . . ?
B4 B9 H111 101.2(14) . . ?
B8 B9 H111 42.7(14) . . ?
B10 B9 H111 90.6(13) . . ?
H9 B9 H111 106(2) . . ?
B5 B10 B6 60.70(14) . . ?
B5 B10 B11 103.53(17) . . ?
B6 B10 B11 58.54(13) . . ?
B5 B10 B9 57.71(14) . . ?
B6 B10 B9 106.76(17) . . ?
B11 B10 B9 102.90(16) . . ?
B5 B10 H10 122.2(14) . . ?
B6 B10 H10 118.1(13) . . ?
B11 B10 H10 124.9(14) . . ?
B9 B10 H10 126.1(14) . . ?
B5 B10 H112 131.9(14) . . ?
B6 B10 H112 104.9(14) . . ?
B11 B10 H112 46.3(13) . . ?
B9 B10 H112 89.5(13) . . ?
H10 B10 H112 105.3(19) . . ?
C7 B11 B6 105.70(16) . . ?
C7 B11 B2 58.58(12) . . ?
B6 B11 B2 59.09(14) . . ?
C7 B11 B10 111.26(16) . . ?
B6 B11 B10 58.66(14) . . ?
B2 B11 B10 108.34(16) . . ?
C7 B11 H112 102.0(11) . . ?
B6 B11 H112 97.5(12) . . ?
B2 B11 H112 137.2(12) . . ?
B10 B11 H112 38.8(12) . . ?
C7 B11 H11 121.2(13) . . ?
B6 B11 H11 119.1(12) . . ?
B2 B11 H11 115.3(12) . . ?
B10 B11 H11 123.7(12) . . ?
H112 B11 H11 107.4(17) . . ?

loop_
_geom_bond_atom_site_label_1
_geom_bond_atom_site_label_2
_geom_bond_distance
_geom_bond_site_symmetry_2
_geom_bond_publ_flag
N12 C13 1.509(3) . ?
N12 C20 1.513(3) . ?
N12 C7 1.550(2) . ?
N12 C14 1.562(2) . ?
C14 C15 1.535(3) . ?
C14 C19 1.536(3) . ?
C14 H14 0.9998 . ?
C15 C16 1.536(3) . ?
C15 H151 0.9898 . ?
C15 H152 0.9899 . ?
C16 C17 1.525(3) . ?
C16 H161 0.9899 . ?
C16 H162 0.9897 . ?
C17 C18 1.528(3) . ?
C17 H171 0.9899 . ?
C17 H172 0.9899 . ?
C18 C19 1.535(3) . ?
C18 H181 0.9899 . ?
C18 H182 0.9898 . ?
C19 H191 0.9897 . ?
C19 H192 0.9898 . ?
C7 B8 1.662(3) . ?
C7 B11 1.667(3) . ?
C7 B2 1.712(3) . ?
C7 B3 1.727(3) . ?
C13 H131 0.9508 . ?
C13 H132 0.9506 . ?
C13 H133 0.9508 . ?
C20 H201 0.9564 . ?
C20 H202 0.9566 . ?
C20 H203 0.9566 . ?
B1 B3 1.753(4) . ?
B1 B5 1.764(4) . ?
B1 B2 1.769(4) . ?
B1 B6 1.799(4) . ?
B1 B4 1.808(4) . ?
B1 H1 1.07(3) . ?
B2 B3 1.755(3) . ?
B2 B6 1.781(3) . ?
B2 B11 1.822(3) . ?
B2 H2 1.11(2) . ?
B3 B4 1.769(4) . ?
B3 B8 1.820(3) . ?
B3 H3 1.03(2) . ?
B4 B9 1.791(4) . ?
B4 B5 1.792(4) . ?
B4 B8 1.795(4) . ?
B4 H4 1.09(3) . ?
B5 B10 1.757(4) . ?
B5 B9 1.765(4) . ?
B5 B6 1.793(4) . ?
B5 H5 1.07(3) . ?
B6 B11 1.789(3) . ?
B6 B10 1.791(4) . ?
B6 H6 1.09(2) . ?
B8 B9 1.875(4) . ?
B8 H8 1.09(2) . ?
B8 H111 1.29(3) . ?
B9 B10 1.892(4) . ?
B9 H9 1.04(3) . ?
B9 H111 1.15(3) . ?
B10 B11 1.865(4) . ?
B10 H10 1.08(2) . ?
B10 H112 1.17(3) . ?
B11 H112 1.35(3) . ?
B11 H11 1.10(2) . ?

loop_
_geom_torsion_atom_site_label_1
_geom_torsion_atom_site_label_2
_geom_torsion_atom_site_label_3
_geom_torsion_atom_site_label_4
_geom_torsion
_geom_torsion_site_symmetry_1
_geom_torsion_site_symmetry_2
_geom_torsion_site_symmetry_3
_geom_torsion_site_symmetry_4
_geom_torsion_publ_flag
C7 N12 C14 C15 -52.1(2) . . . . ?
N12 C14 C15 C16 173.60(16) . . . . ?
C14 C15 C16 C17 57.0(2) . . . . ?
C15 C16 C17 C18 -53.3(2) . . . . ?
C16 C17 C18 C19 53.9(3) . . . . ?
C17 C18 C19 C14 -58.6(2) . . . . ?
C18 C19 C14 C15 61.9(2) . . . . ?
